data_2207794
loop_
_publ_author_name
'Ngah, Nurziana'
'Kassim, Mohammad B.'
'Yamin, Bohari M.'

_publ_section_title
;
 2-(3-Benzoylthioureido)propionic acid
;
_journal_coeditor_code HK6062
_journal_issue 1
_journal_name_full 'Acta Crystallographica Section E'
_journal_page_first o381
_journal_page_last o382
_journal_paper_doi 10.1107/S1600536805039607
_journal_volume 62
_journal_year 2006
_chemical_formula_iupac 'C11 H12 N2 O3 S'
_chemical_formula_moiety 'C11 H12 N2 O3 S'
_chemical_formula_sum 'C11 H12 N2 O3 S'
_chemical_formula_weight 252.29
_chemical_melting_point .43E-305
_chemical_name_systematic
;
2-(3-Benzoylthioureido)propionic acid
;
_space_group_IT_number 2
_symmetry_cell_setting triclinic
_symmetry_space_group_name_Hall '-P 1'
_symmetry_space_group_name_H-M 'P -1'
_atom_sites_solution_hydrogens geom
_atom_sites_solution_primary direct
_atom_sites_solution_secondary difmap
_audit_creation_method SHELXL-97
_cell_angle_alpha 87.395(4)
_cell_angle_beta 77.128(4)
_cell_angle_gamma 72.065(5)
_cell_formula_units_Z 2
_cell_length_a 7.3570(18)
_cell_length_b 8.083(2)
_cell_length_c 10.706(3)
_cell_measurement_reflns_used 835
_cell_measurement_temperature 298(2)
_cell_measurement_theta_max 25.0
_cell_measurement_theta_min 1.9
_cell_volume 590.3(3)
_computing_cell_refinement 'SAINT (Bruker, 2000)'
_computing_data_collection 'SMART (Bruker, 2000)'
_computing_data_reduction SAINT
_computing_molecular_graphics SHELXTL
_computing_publication_material
;
SHELXTL, PARST (Nardelli, 1995) and PLATON ( Spek, 2003)
;
_computing_structure_refinement SHELXTL
_computing_structure_solution 'SHELXTL (Sheldrick, 1997)'
_diffrn_ambient_temperature 298(2)
_diffrn_detector_area_resol_mean 83.66
_diffrn_measured_fraction_theta_full 0.99
_diffrn_measured_fraction_theta_max 0.99
_diffrn_measurement_device_type
;
Bruker SMART APEX CCD area-detector
;
_diffrn_measurement_method \w
_diffrn_radiation_monochromator graphite
_diffrn_radiation_source 'fine-focus sealed tube'
_diffrn_radiation_type MoK\a
_diffrn_radiation_wavelength 0.71073
_diffrn_reflns_av_R_equivalents 0.0198
_diffrn_reflns_av_sigmaI/netI 0.0195
_diffrn_reflns_limit_h_max 8
_diffrn_reflns_limit_h_min -8
_diffrn_reflns_limit_k_max 9
_diffrn_reflns_limit_k_min -9
_diffrn_reflns_limit_l_max 12
_diffrn_reflns_limit_l_min -12
_diffrn_reflns_number 5591
_diffrn_reflns_theta_full 25.0
_diffrn_reflns_theta_max 25.0
_diffrn_reflns_theta_min 1.9
_diffrn_standards_decay_% 0
_diffrn_standards_interval_time 0
_diffrn_standards_number 0
_exptl_absorpt_coefficient_mu 0.272
_exptl_absorpt_correction_T_max 0.920
_exptl_absorpt_correction_T_min 0.878
_exptl_absorpt_correction_type multi-scan
_exptl_absorpt_process_details '(SADABS; Bruker, 2000)'
_exptl_crystal_colour yellow
_exptl_crystal_density_diffrn 1.419
_exptl_crystal_density_method 'not measured'
_exptl_crystal_description block
_exptl_crystal_F_000 264
_exptl_crystal_size_max 0.49
_exptl_crystal_size_mid 0.33
_exptl_crystal_size_min 0.31
_refine_diff_density_max 0.21
_refine_diff_density_min -0.18
_refine_ls_extinction_method none
_refine_ls_goodness_of_fit_ref 1.11
_refine_ls_hydrogen_treatment constr
_refine_ls_matrix_type full
_refine_ls_number_parameters 156
_refine_ls_number_reflns 2076
_refine_ls_number_restraints 0
_refine_ls_restrained_S_all 1.11
_refine_ls_R_factor_all 0.042
_refine_ls_R_factor_gt 0.037
_refine_ls_shift/su_max 0.000
_refine_ls_shift/su_mean 0.000
_refine_ls_structure_factor_coef Fsqd
_refine_ls_weighting_details 'calc w = 1/[\s^2^(Fo^2^)+(0.0479P)^2^+0.2021P] where P = (Fo^2^+2Fc^2^)/3'
_refine_ls_weighting_scheme calc
_refine_ls_wR_factor_gt 0.101
_refine_ls_wR_factor_ref 0.104
_reflns_number_gt 1858
_reflns_number_total 2076
_reflns_threshold_expression I>2\s(I)
_cod_data_source_file hk6062.cif
_cod_data_source_block I
_cod_depositor_comments
;
The following automatic conversions were performed:
'_symmetry_cell_setting' value 'Triclinic' changed to 'triclinic'
according to '/home/saulius/struct/CIF-dictionaries/cif_core.dic'
dictionary named 'cif_core.dic' version 2.4.1 from 2010-06-29.

Automatic conversion script
Id: cif_fix_enum 1527 2010-12-29 10:47:43Z saulius 

The following automatic conversions were performed:

'_symmetry_cell_setting' value 'Triclinic' changed to 'triclinic'
according to /home/saulius/struct/CIF-dictionaries/cif_core.dic
dictionary named 'cif_core.dic' version 2.4.1 from 2010-06-29.

Automatic conversion script
Id: cif_fix_values 1715 2011-07-08 13:25:40Z adriana 
;
_cod_original_sg_symbol_H-M P-1
_cod_database_code 2207794
_cod_database_fobs_code 2207794

loop_
_symmetry_equiv_pos_as_xyz
'x, y, z'
'-x, -y, -z'

loop_
_atom_site_label
_atom_site_fract_x
_atom_site_fract_y
_atom_site_fract_z
_atom_site_U_iso_or_equiv
_atom_site_adp_type
_atom_site_calc_flag
_atom_site_refinement_flags
_atom_site_occupancy
_atom_site_type_symbol
S1 0.05389(9) 0.28808(6) 0.84620(5) 0.0557(2) Uani d . 1 S
O1 0.2919(3) 0.4469(2) 0.44662(14) 0.0715(5) Uani d . 1 O
O2 0.1648(3) 0.88547(17) 0.87377(14) 0.0632(4) Uani d . 1 O
H2 0.1409 0.9875 0.8530 0.095 Uiso calc R 1 H
O3 0.2032(3) 0.83654(19) 0.66515(14) 0.0627(4) Uani d . 1 O
N1 0.1877(3) 0.2679(2) 0.59569(15) 0.0493(4) Uani d . 1 N
H1 0.1603 0.1714 0.6045 0.059 Uiso calc R 1 H
N2 0.2135(2) 0.50137(19) 0.69966(14) 0.0445(4) Uani d . 1 N
H2A 0.2583 0.5351 0.6250 0.053 Uiso calc R 1 H
C1 0.2774(3) 0.2387(3) 0.24629(18) 0.0486(5) Uani d . 1 C
H1A 0.2648 0.3549 0.2285 0.058 Uiso calc R 1 H
C2 0.2974(3) 0.1236(3) 0.14897(19) 0.0558(5) Uani d . 1 C
H2B 0.2987 0.1625 0.0658 0.067 Uiso calc R 1 H
C3 0.3153(3) -0.0476(3) 0.1745(2) 0.0596(6) Uani d . 1 C
H3 0.3275 -0.1244 0.1088 0.071 Uiso calc R 1 H
C4 0.3152(4) -0.1057(3) 0.2968(2) 0.0631(6) Uani d . 1 C
H4 0.3280 -0.2221 0.3139 0.076 Uiso calc R 1 H
C5 0.2962(3) 0.0080(3) 0.3946(2) 0.0572(5) Uani d . 1 C
H5 0.2968 -0.0322 0.4774 0.069 Uiso calc R 1 H
C6 0.2762(3) 0.1812(2) 0.37046(17) 0.0443(4) Uani d . 1 C
C7 0.2548(3) 0.3113(3) 0.47101(18) 0.0493(5) Uani d . 1 C
C8 0.1591(3) 0.3601(2) 0.70800(18) 0.0430(4) Uani d . 1 C
C9 0.2007(3) 0.6027(2) 0.81187(17) 0.0408(4) Uani d . 1 C
H9 0.0789 0.6063 0.8733 0.049 Uiso calc R 1 H
C10 0.3702(3) 0.5220(3) 0.8767(2) 0.0546(5) Uani d . 1 C
H10A 0.3683 0.4080 0.9049 0.082 Uiso calc R 1 H
H10B 0.3579 0.5935 0.9492 0.082 Uiso calc R 1 H
H10C 0.4915 0.5136 0.8170 0.082 Uiso calc R 1 H
C11 0.1908(3) 0.7864(2) 0.77254(18) 0.0453(4) Uani d . 1 C

loop_
_atom_site_aniso_label
_atom_site_aniso_U_11
_atom_site_aniso_U_22
_atom_site_aniso_U_33
_atom_site_aniso_U_12
_atom_site_aniso_U_13
_atom_site_aniso_U_23
S1 0.0881(4) 0.0384(3) 0.0404(3) -0.0303(3) 0.0025(3) -0.0038(2)
O1 0.1252(15) 0.0572(9) 0.0426(8) -0.0490(10) -0.0100(8) 0.0020(7)
O2 0.1079(13) 0.0339(7) 0.0526(9) -0.0256(8) -0.0215(8) -0.0007(6)
O3 0.0986(12) 0.0482(8) 0.0453(8) -0.0320(8) -0.0121(8) 0.0104(6)
N1 0.0724(11) 0.0428(9) 0.0366(8) -0.0273(8) -0.0051(8) -0.0043(7)
N2 0.0654(10) 0.0378(8) 0.0327(8) -0.0229(7) -0.0057(7) 0.0004(6)
C1 0.0562(12) 0.0508(11) 0.0408(10) -0.0211(9) -0.0088(9) 0.0031(8)
C2 0.0613(13) 0.0722(15) 0.0347(10) -0.0213(11) -0.0106(9) -0.0001(9)
C3 0.0703(14) 0.0617(14) 0.0445(12) -0.0176(11) -0.0082(10) -0.0175(10)
C4 0.0882(17) 0.0453(12) 0.0513(12) -0.0157(11) -0.0108(11) -0.0063(9)
C5 0.0806(15) 0.0494(12) 0.0370(10) -0.0144(10) -0.0111(10) -0.0001(8)
C6 0.0504(11) 0.0460(11) 0.0367(10) -0.0152(8) -0.0084(8) -0.0029(8)
C7 0.0633(12) 0.0478(11) 0.0386(10) -0.0198(9) -0.0106(9) 0.0003(8)
C8 0.0555(11) 0.0347(9) 0.0383(10) -0.0145(8) -0.0079(8) -0.0018(7)
C9 0.0555(11) 0.0329(9) 0.0353(9) -0.0166(8) -0.0081(8) -0.0008(7)
C10 0.0668(13) 0.0430(11) 0.0588(13) -0.0165(10) -0.0236(11) 0.0019(9)
C11 0.0572(12) 0.0371(10) 0.0441(11) -0.0181(8) -0.0112(8) 0.0013(8)

loop_
_atom_type_symbol
_atom_type_description
_atom_type_scat_dispersion_real
_atom_type_scat_dispersion_imag
_atom_type_scat_source
C C 0.0033 0.0016 'International Tables Vol C Tables 4.2.6.8 and 6.1.1.4'
H H 0.0000 0.0000 'International Tables Vol C Tables 4.2.6.8 and 6.1.1.4'
N N 0.0061 0.0033 'International Tables Vol C Tables 4.2.6.8 and 6.1.1.4'
O O 0.0106 0.0060 'International Tables Vol C Tables 4.2.6.8 and 6.1.1.4'
S S 0.1246 0.1234 'International Tables Vol C Tables 4.2.6.8 and 6.1.1.4'

loop_
_geom_angle_atom_site_label_1
_geom_angle_atom_site_label_2
_geom_angle_atom_site_label_3
_geom_angle
_geom_angle_publ_flag
C11 O2 H2 109.5 ?
C8 N1 C7 128.30(16) yes
C8 N1 H1 115.8 ?
C7 N1 H1 115.8 ?
C8 N2 C9 122.46(15) yes
C8 N2 H2A 118.8 ?
C9 N2 H2A 118.8 ?
C2 C1 C6 120.12(19) ?
C2 C1 H1A 119.9 ?
C6 C1 H1A 119.9 ?
C3 C2 C1 120.27(19) ?
C3 C2 H2B 119.9 ?
C1 C2 H2B 119.9 ?
C2 C3 C4 120.02(19) ?
C2 C3 H3 120.0 ?
C4 C3 H3 120.0 ?
C3 C4 C5 120.2(2) ?
C3 C4 H4 119.9 ?
C5 C4 H4 119.9 ?
C4 C5 C6 120.40(19) ?
C4 C5 H5 119.8 ?
C6 C5 H5 119.8 ?
C5 C6 C1 119.01(18) ?
C5 C6 C7 123.39(17) ?
C1 C6 C7 117.59(18) ?
O1 C7 N1 121.72(18) ?
O1 C7 C6 122.86(18) ?
N1 C7 C6 115.43(17) ?
N2 C8 N1 117.74(16) yes
N2 C8 S1 123.69(14) yes
N1 C8 S1 118.56(14) yes
N2 C9 C11 108.88(15) ?
N2 C9 C10 111.97(15) ?
C11 C9 C10 111.40(16) ?
N2 C9 H9 108.2 ?
C11 C9 H9 108.2 ?
C10 C9 H9 108.2 ?
C9 C10 H10A 109.5 ?
C9 C10 H10B 109.5 ?
H10A C10 H10B 109.5 ?
C9 C10 H10C 109.5 ?
H10A C10 H10C 109.5 ?
H10B C10 H10C 109.5 ?
O3 C11 O2 124.35(18) ?
O3 C11 C9 125.10(17) ?
O2 C11 C9 110.54(16) ?

loop_
_geom_bond_atom_site_label_1
_geom_bond_atom_site_label_2
_geom_bond_distance
_geom_bond_publ_flag
S1 C8 1.6778(19) yes
O1 C7 1.212(2) yes
O2 C11 1.321(2) yes
O2 H2 0.8200 ?
O3 C11 1.195(2) yes
N1 C8 1.385(2) yes
N1 C7 1.385(2) yes
N1 H1 0.8600 ?
N2 C8 1.315(2) yes
N2 C9 1.454(2) yes
N2 H2A 0.8600 ?
C1 C2 1.381(3) ?
C1 C6 1.387(3) ?
C1 H1A 0.9300 ?
C2 C3 1.369(3) ?
C2 H2B 0.9300 ?
C3 C4 1.371(3) ?
C3 H3 0.9300 ?
C4 C5 1.380(3) ?
C4 H4 0.9300 ?
C5 C6 1.380(3) ?
C5 H5 0.9300 ?
C6 C7 1.488(3) ?
C9 C11 1.509(2) ?
C9 C10 1.518(3) ?
C9 H9 0.9800 ?
C10 H10A 0.9600 ?
C10 H10B 0.9600 ?
C10 H10C 0.9600 ?

loop_
_geom_hbond_atom_site_label_D
_geom_hbond_atom_site_label_H
_geom_hbond_atom_site_label_A
_geom_hbond_site_symmetry_A
_geom_hbond_distance_DH
_geom_hbond_distance_HA
_geom_hbond_distance_DA
_geom_hbond_angle_DHA
_geom_hbond_publ_flag
C9 H9 S1 1_555 0.98 2.67 3.033(2) 102 yes
N2 H2A O1 1_555 0.86 2.01 2.669(2) 133 yes
N2 H2A O3 1_555 0.86 2.39 2.698(2) 102 yes
O2 H2 S1 1_565 0.82 2.32 3.1190(16) 166 yes
C5 H5 O3 1_545 0.93 2.30 3.180(3) 158 yes

loop_
_geom_torsion_atom_site_label_1
_geom_torsion_atom_site_label_2
_geom_torsion_atom_site_label_3
_geom_torsion_atom_site_label_4
_geom_torsion
C6 C1 C2 C3 0.3(3)
C1 C2 C3 C4 -0.6(3)
C2 C3 C4 C5 0.3(4)
C3 C4 C5 C6 0.3(4)
C4 C5 C6 C1 -0.6(3)
C4 C5 C6 C7 179.9(2)
C2 C1 C6 C5 0.3(3)
C2 C1 C6 C7 179.83(19)
C8 N1 C7 O1 -2.5(4)
C8 N1 C7 C6 178.01(19)
C5 C6 C7 O1 158.7(2)
C1 C6 C7 O1 -20.8(3)
C5 C6 C7 N1 -21.8(3)
C1 C6 C7 N1 158.69(18)
C9 N2 C8 N1 -176.40(17)
C9 N2 C8 S1 4.7(3)
C7 N1 C8 N2 -5.2(3)
C7 N1 C8 S1 173.76(17)
C8 N2 C9 C11 -156.49(18)
C8 N2 C9 C10 79.9(2)
N2 C9 C11 O3 -4.1(3)
C10 C9 C11 O3 119.9(2)
N2 C9 C11 O2 175.48(16)
C10 C9 C11 O2 -60.6(2)

loop_
_cod_related_entry_id
_cod_related_entry_database
_cod_related_entry_code
1 ChemSpider 8738153
